data_7242936
loop_
_publ_author_name
'Bristow, Jonathan C.'
'Cliff, Stacey V. A.'
'Yang, Songjie'
'Wallis, John D.'

_publ_section_title
;
 Interaction, bond formation or reaction between a dimethylamino group and
 an adjacent alkene or aldehyde group in aromatic systems controlled by
 remote molecular constraints
;
_journal_issue 25
_journal_name_full CrystEngComm
_journal_page_first 4500
_journal_page_last 4512
_journal_paper_doi 10.1039/D1CE00377A
_journal_volume 23
_journal_year 2021
_chemical_absolute_configuration unk
_chemical_formula_moiety 'C18 H19 N O'
_chemical_formula_sum 'C18 H19 N O'
_chemical_formula_weight 265.34
_chemical_melting_point 354.5(15)
_chemical_name_systematic
;
4-(dimethylamino)-9,9-dimethyl-9H-fluorene-5-carbaldehyde
;
_space_group_crystal_system tetragonal
_space_group_IT_number 110
_space_group_name_Hall 'I 4bw -2c'
_space_group_name_H-M_alt 'I 41 c d'
_atom_sites_solution_hydrogens geom
_audit_creation_date 2019-09-16
_audit_creation_method
;
Olex2 1.2
(compiled 2018.05.29 svn.r3508 for OlexSys, GUI svn.r5506)
;
_audit_update_record
;
2021-03-09 deposited with the CCDC.	2021-05-27 downloaded from the CCDC.
;
_cell_angle_alpha 90
_cell_angle_beta 90
_cell_angle_gamma 90
_cell_formula_units_Z 16
_cell_length_a 24.79560(10)
_cell_length_b 24.79560(10)
_cell_length_c 9.47440(10)
_cell_measurement_reflns_used 7029
_cell_measurement_temperature 149.99(10)
_cell_measurement_theta_max 71.9580
_cell_measurement_theta_min 5.0360
_cell_volume 5825.07(7)
_computing_cell_refinement 'CrysAlisPro 1.171.39.46 (Rigaku OD, 2018)'
_computing_data_collection 'CrysAlisPro 1.171.39.46 (Rigaku OD, 2018)'
_computing_data_reduction 'CrysAlisPro 1.171.39.46 (Rigaku OD, 2018)'
_computing_molecular_graphics 'Olex2 (Dolomanov et al., 2009)'
_computing_publication_material 'Olex2 (Dolomanov et al., 2009)'
_computing_structure_refinement 'ShelXL (Sheldrick, 2015)'
_computing_structure_solution 'ShelXT (Sheldrick, 2015)'
_diffrn_ambient_environment N~2~
_diffrn_ambient_temperature 149.99(10)
_diffrn_detector 'CCD plate'
_diffrn_detector_area_resol_mean 15.9832
_diffrn_detector_type Sapphire3
_diffrn_measured_fraction_theta_full 0.991
_diffrn_measured_fraction_theta_max 0.991
_diffrn_measurement_details
;
List of Runs (angles in degrees, time in seconds):

  # Type    Start    End  Width  t~exp~   \w     \q     \k     \f   Frames
#--------------------------------------------------------------------------
  1  \w   -101.00 -17.00   1.00   25.00    --  -33.50 -57.00  90.00   84
  2  \w     20.00 104.00   1.00   25.00    --   36.58  57.00-180.00   84
  3  \w    -30.00  57.00   1.00   25.00    --   36.58 -65.00 -62.50   87
  4  \w     91.00 176.00   1.00  100.00    --  108.00  45.00-180.00   85
  5  \w     42.00 128.00   1.00  100.00    --  108.00 -65.00  96.86   86
  6  \w     91.00 176.00   1.00  100.00    --  108.00  45.00-150.00   85
  7  \w     41.00 126.00   1.00  100.00    --  108.00 -61.00-180.00   85
  8  \w     87.00 178.00   1.00  100.00    --  108.00  30.00 120.00   91
  9  \w     40.00 125.00   1.00  100.00    --  108.00 -45.00  30.00   85
 10  \w     91.00 176.00   1.00  100.00    --  108.00  45.00 -90.00   85
 11  \w     42.00 128.00   1.00  100.00    --  108.00 -65.00 -90.13   86
 12  \w    -30.00   1.00   1.00   25.00    --   36.58 -61.00 164.14   31
 13  \w     18.00 103.00   1.00   25.00    --   36.58  63.00 -62.16   85
;
_diffrn_measurement_device 'four-circle diffractometer'
_diffrn_measurement_device_type 'Xcalibur, Sapphire3, Gemini'
_diffrn_measurement_method '\w scans'
_diffrn_orient_matrix_type 'CrysAlisPro convention (1999,Acta A55,543-557)'
_diffrn_orient_matrix_UB_11 0.0220384000
_diffrn_orient_matrix_UB_12 0.0571186000
_diffrn_orient_matrix_UB_13 -0.0281965000
_diffrn_orient_matrix_UB_21 0.0580414000
_diffrn_orient_matrix_UB_22 -0.0210297000
_diffrn_orient_matrix_UB_23 0.0189763000
_diffrn_orient_matrix_UB_31 0.0029645000
_diffrn_orient_matrix_UB_32 -0.0126256000
_diffrn_orient_matrix_UB_33 -0.1588578000
_diffrn_radiation_monochromator graphite
_diffrn_radiation_probe x-ray
_diffrn_radiation_type CuK\a
_diffrn_radiation_wavelength 1.54184
_diffrn_reflns_av_R_equivalents 0.0321
_diffrn_reflns_av_unetI/netI 0.0207
_diffrn_reflns_Laue_measured_fraction_full 0.991
_diffrn_reflns_Laue_measured_fraction_max 0.991
_diffrn_reflns_limit_h_max 29
_diffrn_reflns_limit_h_min -29
_diffrn_reflns_limit_k_max 29
_diffrn_reflns_limit_k_min -28
_diffrn_reflns_limit_l_max 7
_diffrn_reflns_limit_l_min -10
_diffrn_reflns_number 13777
_diffrn_reflns_point_group_measured_fraction_full 0.837
_diffrn_reflns_point_group_measured_fraction_max 0.837
_diffrn_reflns_theta_full 66.548
_diffrn_reflns_theta_max 66.548
_diffrn_reflns_theta_min 3.565
_diffrn_source 'fine-focus sealed X-ray tube'
_diffrn_source_type 'Enhance (Cu) X-ray Source'
_exptl_absorpt_coefficient_mu 0.579
_exptl_absorpt_correction_T_max 1.000
_exptl_absorpt_correction_T_min 0.897
_exptl_absorpt_correction_type gaussian
_exptl_absorpt_process_details
;
CrysAlisPro 1.171.39.46 (Rigaku Oxford Diffraction, 2018)
Numerical absorption correction based on gaussian integration over
			a multifaceted crystal model
Empirical absorption correction using spherical harmonics,
 implemented in SCALE3 ABSPACK scaling algorithm.
;
_exptl_crystal_colour 'clear yellow'
_exptl_crystal_colour_lustre clear
_exptl_crystal_colour_primary yellow
_exptl_crystal_density_diffrn 1.210
_exptl_crystal_description block
_exptl_crystal_F_000 2272
_exptl_crystal_recrystallization_method 'Re-crystallisation from solvent: DCM/hexane'
_exptl_crystal_size_max 0.286
_exptl_crystal_size_mid 0.135
_exptl_crystal_size_min 0.099
_refine_diff_density_max 0.128
_refine_diff_density_min -0.167
_refine_diff_density_rms 0.030
_refine_ls_abs_structure_details
;
 Flack x determined using 739 quotients [(I+)-(I-)]/[(I+)+(I-)]
 (Parsons, Flack and Wagner, Acta Cryst. B69 (2013) 249-259).
;
_refine_ls_abs_structure_Flack 0.27(16)
_refine_ls_extinction_method none
_refine_ls_goodness_of_fit_ref 1.072
_refine_ls_hydrogen_treatment constr
_refine_ls_matrix_type full
_refine_ls_number_parameters 185
_refine_ls_number_reflns 2152
_refine_ls_number_restraints 1
_refine_ls_restrained_S_all 1.072
_refine_ls_R_factor_all 0.0322
_refine_ls_R_factor_gt 0.0314
_refine_ls_shift/su_max 0.000
_refine_ls_shift/su_mean 0.000
_refine_ls_structure_factor_coef Fsqd
_refine_ls_weighting_details 'w=1/[\s^2^(Fo^2^)+(0.0488P)^2^+1.3486P] where P=(Fo^2^+2Fc^2^)/3'
_refine_ls_weighting_scheme calc
_refine_ls_wR_factor_gt 0.0797
_refine_ls_wR_factor_ref 0.0803
_reflns_Friedel_coverage 0.581
_reflns_Friedel_fraction_full 0.661
_reflns_Friedel_fraction_max 0.661
_reflns_number_gt 2108
_reflns_number_total 2152
_reflns_threshold_expression 'I > 2\s(I)'
_cod_data_source_file d1ce00377a2.cif
_cod_data_source_block jb286abs
_cod_depositor_comments
;
The following automatic conversions were performed:

data item '_chemical_melting_point' value '353-356' was changed to
'354.5(15)' -- the average value was taken and precision was
estimated.

Automatic conversion script
Id: cif_fix_values 7556 2019-12-06 15:28:31Z antanas 

 Adding full bibliography for 7242927--7242944.cif.
;
_cod_original_cell_volume 5825.07(8)
_cod_database_code 7242936
_shelx_shelxl_version_number 2016/6
_chemical_oxdiff_formula 'C18 N1 O1 H19'
_chemical_oxdiff_usercomment 'Yellow Needle'
_shelx_space_group_comment
;
The symmetry employed for this shelxl refinement is uniquely defined
by the following loop, which should always be used as a source of
symmetry information in preference to the above space-group names.
They are only intended as comments.
;
_shelx_estimated_absorpt_t_max 0.945
_shelx_estimated_absorpt_t_min 0.852
_reflns_odcompleteness_completeness 96.90
_reflns_odcompleteness_iscentric 1
_reflns_odcompleteness_theta 72.65
_olex2_refinement_description
;
1. Fixed Uiso
 At 1.2 times of:
  All C(H) groups
 At 1.5 times of:
  All C(H,H,H) groups
2.a Aromatic/amide H refined with riding coordinates:
 C18(H18), C2(H2), C4(H4), C11(H11), C3(H3), C10(H10), C9(H9)
2.b Idealised Me refined as rotating group:
 C17(H17A,H17B,H17C), C15(H15A,H15B,H15C), C16(H16A,H16B,H16C), C14(H14A,H14B,
 H14C)
;
_olex2_submission_special_instructions 'No special instructions were received'
_oxdiff_exptl_absorpt_empirical_details
;
Empirical correction (ABSPACK) includes:
- Absorption correction using spherical harmonics
- Frame scaling
;
_oxdiff_exptl_absorpt_empirical_full_max 1.204
_oxdiff_exptl_absorpt_empirical_full_min 0.901

loop_
_space_group_symop_operation_xyz
'x, y, z'
'-x+1/2, -y+1/2, z+1/2'
'-y, x+1/2, z+1/4'
'y+1/2, -x, z+3/4'
'x, -y, z+1/2'
'-x+1/2, y+1/2, z'
'-y, -x+1/2, z+3/4'
'y+1/2, x, z+1/4'
'x+1/2, y+1/2, z+1/2'
'-x+1, -y+1, z+1'
'-y+1/2, x+1, z+3/4'
'y+1, -x+1/2, z+5/4'
'x+1/2, -y+1/2, z+1'
'-x+1, y+1, z+1/2'
'-y+1/2, -x+1, z+5/4'
'y+1, x+1/2, z+3/4'

loop_
_atom_site_label
_atom_site_type_symbol
_atom_site_fract_x
_atom_site_fract_y
_atom_site_fract_z
_atom_site_U_iso_or_equiv
_atom_site_adp_type
_atom_site_occupancy
_atom_site_site_symmetry_order
_atom_site_calc_flag
_atom_site_refinement_flags_posn
_atom_site_refinement_flags_adp
_atom_site_refinement_flags_occupancy
_atom_site_disorder_assembly
_atom_site_disorder_group
O1 O 0.41331(8) 0.55733(7) 0.3983(2) 0.0508(5) Uani 1 1 d . . . . .
N1 N 0.41652(6) 0.42334(7) 0.3790(2) 0.0295(4) Uani 1 1 d . . . . .
C6 C 0.32512(7) 0.40864(8) 0.4635(2) 0.0240(4) Uani 1 1 d . . . . .
C7 C 0.31232(7) 0.46274(8) 0.5184(2) 0.0254(4) Uani 1 1 d . . . . .
C1 C 0.37036(7) 0.38956(8) 0.3906(2) 0.0248(4) Uani 1 1 d . . . . .
C8 C 0.33656(8) 0.51316(8) 0.4966(3) 0.0291(5) Uani 1 1 d . . . . .
C5 C 0.28264(7) 0.37407(8) 0.4974(2) 0.0268(5) Uani 1 1 d . . . . .
C13 C 0.24146(8) 0.40223(9) 0.5903(3) 0.0343(5) Uani 1 1 d . . . . .
C18 C 0.37717(9) 0.52444(8) 0.3848(3) 0.0329(5) Uani 1 1 d . . . . .
H18 H 0.374846 0.505436 0.300384 0.039 Uiso 1 1 calc R . . . .
C2 C 0.36804(8) 0.33739(8) 0.3367(3) 0.0310(5) Uani 1 1 d . . . . .
H2 H 0.396674 0.324347 0.283261 0.037 Uiso 1 1 calc R . . . .
C4 C 0.28110(8) 0.32186(8) 0.4457(3) 0.0330(5) Uani 1 1 d . . . . .
H4 H 0.252416 0.299076 0.466728 0.040 Uiso 1 1 calc R . . . .
C12 C 0.26564(8) 0.45842(9) 0.6003(3) 0.0316(5) Uani 1 1 d . . . . .
C11 C 0.24578(9) 0.50304(11) 0.6727(3) 0.0404(5) Uani 1 1 d . . . . .
H11 H 0.215093 0.500059 0.728622 0.048 Uiso 1 1 calc R . . . .
C17 C 0.44586(9) 0.42864(9) 0.5119(3) 0.0339(5) Uani 1 1 d . . . . .
H17A H 0.420868 0.436048 0.586831 0.051 Uiso 1 1 calc GR . . . .
H17B H 0.471298 0.457692 0.504668 0.051 Uiso 1 1 calc GR . . . .
H17C H 0.464693 0.395661 0.531588 0.051 Uiso 1 1 calc GR . . . .
C3 C 0.32357(9) 0.30439(8) 0.3614(3) 0.0365(5) Uani 1 1 d . . . . .
H3 H 0.322252 0.270236 0.320936 0.044 Uiso 1 1 calc R . . . .
C10 C 0.27228(10) 0.55180(10) 0.6604(3) 0.0419(6) Uani 1 1 d . . . . .
H10 H 0.260407 0.581349 0.712272 0.050 Uiso 1 1 calc R . . . .
C15 C 0.18576(8) 0.40464(11) 0.5172(4) 0.0463(7) Uani 1 1 d . . . . .
H15A H 0.189011 0.423492 0.429098 0.069 Uiso 1 1 calc GR . . . .
H15B H 0.160644 0.423252 0.576972 0.069 Uiso 1 1 calc GR . . . .
H15C H 0.173033 0.368659 0.500070 0.069 Uiso 1 1 calc GR . . . .
C9 C 0.31621(9) 0.55717(9) 0.5720(3) 0.0369(6) Uani 1 1 d . . . . .
H9 H 0.332586 0.590714 0.562352 0.044 Uiso 1 1 calc R . . . .
C16 C 0.45285(9) 0.41264(12) 0.2620(3) 0.0447(6) Uani 1 1 d . . . . .
H16A H 0.471601 0.379356 0.278452 0.067 Uiso 1 1 calc GR . . . .
H16B H 0.478462 0.441514 0.254095 0.067 Uiso 1 1 calc GR . . . .
H16C H 0.432480 0.409973 0.176105 0.067 Uiso 1 1 calc GR . . . .
C14 C 0.23660(12) 0.37460(13) 0.7347(3) 0.0560(8) Uani 1 1 d . . . . .
H14A H 0.224151 0.338259 0.722058 0.084 Uiso 1 1 calc GR . . . .
H14B H 0.211387 0.394065 0.792285 0.084 Uiso 1 1 calc GR . . . .
H14C H 0.271223 0.374190 0.780017 0.084 Uiso 1 1 calc GR . . . .

loop_
_atom_site_aniso_label
_atom_site_aniso_U_11
_atom_site_aniso_U_22
_atom_site_aniso_U_33
_atom_site_aniso_U_23
_atom_site_aniso_U_13
_atom_site_aniso_U_12
O1 0.0594(10) 0.0408(9) 0.0524(13) 0.0040(9) -0.0016(10) -0.0192(8)
N1 0.0224(7) 0.0404(9) 0.0256(11) 0.0032(8) 0.0009(7) -0.0014(6)
C6 0.0247(9) 0.0270(9) 0.0205(11) 0.0023(8) -0.0049(8) 0.0015(7)
C7 0.0255(9) 0.0317(10) 0.0191(11) -0.0016(8) -0.0056(8) 0.0056(7)
C1 0.0242(9) 0.0306(9) 0.0197(11) 0.0038(8) -0.0008(8) 0.0025(7)
C8 0.0326(9) 0.0285(10) 0.0261(12) -0.0007(9) -0.0112(9) 0.0041(8)
C5 0.0229(9) 0.0336(9) 0.0240(12) 0.0051(9) -0.0022(8) 0.0012(7)
C13 0.0261(9) 0.0449(11) 0.0319(14) 0.0052(10) 0.0055(9) 0.0033(8)
C18 0.0418(11) 0.0255(9) 0.0312(13) 0.0045(9) -0.0064(10) -0.0007(8)
C2 0.0319(9) 0.0333(10) 0.0278(12) -0.0023(9) 0.0002(9) 0.0085(7)
C4 0.0296(9) 0.0325(10) 0.0370(14) 0.0060(10) -0.0048(10) -0.0065(7)
C12 0.0259(9) 0.0438(11) 0.0249(12) -0.0017(9) -0.0028(9) 0.0083(8)
C11 0.0311(10) 0.0589(14) 0.0311(13) -0.0102(12) -0.0032(10) 0.0182(10)
C17 0.0298(10) 0.0406(11) 0.0312(14) 0.0032(10) -0.0028(10) -0.0058(8)
C3 0.0421(11) 0.0268(10) 0.0407(16) -0.0071(10) -0.0075(11) 0.0015(7)
C10 0.0437(12) 0.0458(12) 0.0363(15) -0.0169(11) -0.0154(11) 0.0219(9)
C15 0.0236(10) 0.0502(13) 0.065(2) 0.0023(13) 0.0033(11) -0.0004(9)
C9 0.0439(12) 0.0309(10) 0.0359(14) -0.0065(10) -0.0166(10) 0.0106(8)
C16 0.0291(10) 0.0725(16) 0.0326(15) 0.0002(13) 0.0070(10) -0.0041(10)
C14 0.0557(15) 0.0706(18) 0.0417(18) 0.0140(15) 0.0207(14) 0.0102(13)

loop_
_atom_type_symbol
_atom_type_description
_atom_type_scat_dispersion_real
_atom_type_scat_dispersion_imag
_atom_type_scat_source
C C 0.0181 0.0091 'International Tables Vol C Tables 4.2.6.8 and 6.1.1.4'
H H 0.0000 0.0000 'International Tables Vol C Tables 4.2.6.8 and 6.1.1.4'
N N 0.0311 0.0180 'International Tables Vol C Tables 4.2.6.8 and 6.1.1.4'
O O 0.0492 0.0322 'International Tables Vol C Tables 4.2.6.8 and 6.1.1.4'

loop_
_exptl_crystal_face_index_h
_exptl_crystal_face_index_k
_exptl_crystal_face_index_l
_exptl_crystal_face_perp_dist
-14 6 2 0.0676
14 -6 -2 0.0676
-1 -3 -6 0.1202
1 3 6 0.1202
5 15 -1 0.0643
-5 -15 0 0.0167
3 2 -6 0.1111
-15 5 0 0.0462

loop_
_geom_angle_atom_site_label_1
_geom_angle_atom_site_label_2
_geom_angle_atom_site_label_3
_geom_angle
_geom_angle_site_symmetry_1
_geom_angle_site_symmetry_3
_geom_angle_publ_flag
C1 N1 C17 112.80(17) . . ?
C1 N1 C16 116.73(19) . . ?
C16 N1 C17 111.45(17) . . ?
C1 C6 C7 130.90(18) . . ?
C5 C6 C7 108.37(18) . . ?
C5 C6 C1 120.73(18) . . ?
C8 C7 C6 131.8(2) . . ?
C12 C7 C6 107.75(18) . . ?
C12 C7 C8 120.35(19) . . ?
C6 C1 N1 118.93(18) . . ?
C2 C1 N1 123.52(18) . . ?
C2 C1 C6 117.52(17) . . ?
C7 C8 C18 124.25(19) . . ?
C9 C8 C7 117.7(2) . . ?
C9 C8 C18 117.46(19) . . ?
C6 C5 C13 111.02(18) . . ?
C4 C5 C6 120.9(2) . . ?
C4 C5 C13 128.08(19) . . ?
C5 C13 C12 101.08(16) . . ?
C5 C13 C15 111.0(2) . . ?
C5 C13 C14 111.36(19) . . ?
C12 C13 C15 110.17(18) . . ?
C12 C13 C14 112.7(2) . . ?
C14 C13 C15 110.3(2) . . ?
O1 C18 C8 123.3(2) . . ?
O1 C18 H18 118.4 . . ?
C8 C18 H18 118.4 . . ?
C1 C2 H2 119.4 . . ?
C1 C2 C3 121.1(2) . . ?
C3 C2 H2 119.4 . . ?
C5 C4 H4 120.9 . . ?
C5 C4 C3 118.28(19) . . ?
C3 C4 H4 120.9 . . ?
C7 C12 C13 111.27(18) . . ?
C11 C12 C7 120.4(2) . . ?
C11 C12 C13 128.3(2) . . ?
C12 C11 H11 120.5 . . ?
C10 C11 C12 119.1(2) . . ?
C10 C11 H11 120.5 . . ?
N1 C17 H17A 109.5 . . ?
N1 C17 H17B 109.5 . . ?
N1 C17 H17C 109.5 . . ?
H17A C17 H17B 109.5 . . ?
H17A C17 H17C 109.5 . . ?
H17B C17 H17C 109.5 . . ?
C2 C3 H3 119.6 . . ?
C4 C3 C2 120.85(19) . . ?
C4 C3 H3 119.6 . . ?
C11 C10 H10 119.6 . . ?
C9 C10 C11 120.7(2) . . ?
C9 C10 H10 119.6 . . ?
C13 C15 H15A 109.5 . . ?
C13 C15 H15B 109.5 . . ?
C13 C15 H15C 109.5 . . ?
H15A C15 H15B 109.5 . . ?
H15A C15 H15C 109.5 . . ?
H15B C15 H15C 109.5 . . ?
C8 C9 H9 119.4 . . ?
C10 C9 C8 121.3(2) . . ?
C10 C9 H9 119.4 . . ?
N1 C16 H16A 109.5 . . ?
N1 C16 H16B 109.5 . . ?
N1 C16 H16C 109.5 . . ?
H16A C16 H16B 109.5 . . ?
H16A C16 H16C 109.5 . . ?
H16B C16 H16C 109.5 . . ?
C13 C14 H14A 109.5 . . ?
C13 C14 H14B 109.5 . . ?
C13 C14 H14C 109.5 . . ?
H14A C14 H14B 109.5 . . ?
H14A C14 H14C 109.5 . . ?
H14B C14 H14C 109.5 . . ?

loop_
_geom_bond_atom_site_label_1
_geom_bond_atom_site_label_2
_geom_bond_distance
_geom_bond_site_symmetry_2
_geom_bond_publ_flag
O1 C18 1.218(3) . ?
N1 C1 1.423(2) . ?
N1 C17 1.460(3) . ?
N1 C16 1.453(3) . ?
C6 C7 1.474(3) . ?
C6 C1 1.400(3) . ?
C6 C5 1.396(3) . ?
C7 C8 1.403(3) . ?
C7 C12 1.397(3) . ?
C1 C2 1.392(3) . ?
C8 C18 1.488(3) . ?
C8 C9 1.399(3) . ?
C5 C13 1.518(3) . ?
C5 C4 1.385(3) . ?
C13 C12 1.520(3) . ?
C13 C15 1.546(3) . ?
C13 C14 1.534(4) . ?
C18 H18 0.9300 . ?
C2 H2 0.9300 . ?
C2 C3 1.393(3) . ?
C4 H4 0.9300 . ?
C4 C3 1.391(3) . ?
C12 C11 1.392(3) . ?
C11 H11 0.9300 . ?
C11 C10 1.381(4) . ?
C17 H17A 0.9600 . ?
C17 H17B 0.9600 . ?
C17 H17C 0.9600 . ?
C3 H3 0.9300 . ?
C10 H10 0.9300 . ?
C10 C9 1.381(4) . ?
C15 H15A 0.9600 . ?
C15 H15B 0.9600 . ?
C15 H15C 0.9600 . ?
C9 H9 0.9300 . ?
C16 H16A 0.9600 . ?
C16 H16B 0.9600 . ?
C16 H16C 0.9600 . ?
C14 H14A 0.9600 . ?
C14 H14B 0.9600 . ?
C14 H14C 0.9600 . ?

loop_
_geom_torsion_atom_site_label_1
_geom_torsion_atom_site_label_2
_geom_torsion_atom_site_label_3
_geom_torsion_atom_site_label_4
_geom_torsion
_geom_torsion_site_symmetry_1
_geom_torsion_site_symmetry_2
_geom_torsion_site_symmetry_3
_geom_torsion_site_symmetry_4
_geom_torsion_publ_flag
N1 C1 C2 C3 174.4(2) . . . . ?
C6 C7 C8 C18 12.4(4) . . . . ?
C6 C7 C8 C9 -176.4(2) . . . . ?
C6 C7 C12 C13 -6.4(2) . . . . ?
C6 C7 C12 C11 176.2(2) . . . . ?
C6 C1 C2 C3 -3.6(3) . . . . ?
C6 C5 C13 C12 1.9(2) . . . . ?
C6 C5 C13 C15 118.7(2) . . . . ?
C6 C5 C13 C14 -118.0(2) . . . . ?
C6 C5 C4 C3 1.3(3) . . . . ?
C7 C6 C1 N1 9.6(3) . . . . ?
C7 C6 C1 C2 -172.3(2) . . . . ?
C7 C6 C5 C13 -5.7(2) . . . . ?
C7 C6 C5 C4 173.0(2) . . . . ?
C7 C8 C18 O1 -148.2(2) . . . . ?
C7 C8 C9 C10 -2.7(3) . . . . ?
C7 C12 C11 C10 1.2(3) . . . . ?
C1 C6 C7 C8 11.6(4) . . . . ?
C1 C6 C7 C12 -171.6(2) . . . . ?
C1 C6 C5 C13 173.50(19) . . . . ?
C1 C6 C5 C4 -7.8(3) . . . . ?
C1 C2 C3 C4 -2.7(4) . . . . ?
C8 C7 C12 C13 170.8(2) . . . . ?
C8 C7 C12 C11 -6.6(3) . . . . ?
C5 C6 C7 C8 -169.3(2) . . . . ?
C5 C6 C7 C12 7.5(2) . . . . ?
C5 C6 C1 N1 -169.39(19) . . . . ?
C5 C6 C1 C2 8.7(3) . . . . ?
C5 C13 C12 C7 2.9(2) . . . . ?
C5 C13 C12 C11 -180.0(2) . . . . ?
C5 C4 C3 C2 3.8(3) . . . . ?
C13 C5 C4 C3 179.8(2) . . . . ?
C13 C12 C11 C10 -175.7(2) . . . . ?
C18 C8 C9 C10 169.1(2) . . . . ?
C4 C5 C13 C12 -176.8(2) . . . . ?
C4 C5 C13 C15 -59.9(3) . . . . ?
C4 C5 C13 C14 63.4(3) . . . . ?
C12 C7 C8 C18 -164.0(2) . . . . ?
C12 C7 C8 C9 7.2(3) . . . . ?
C12 C11 C10 C9 3.3(4) . . . . ?
C11 C10 C9 C8 -2.6(4) . . . . ?
C17 N1 C1 C6 72.4(2) . . . . ?
C17 N1 C1 C2 -105.6(2) . . . . ?
C15 C13 C12 C7 -114.5(2) . . . . ?
C15 C13 C12 C11 62.6(3) . . . . ?
C9 C8 C18 O1 40.6(3) . . . . ?
C16 N1 C1 C6 -156.6(2) . . . . ?
C16 N1 C1 C2 25.4(3) . . . . ?
C14 C13 C12 C7 121.9(2) . . . . ?
C14 C13 C12 C11 -61.0(3) . . . . ?

loop_
_exptl_oxdiff_crystal_face_indexfrac_h
_exptl_oxdiff_crystal_face_indexfrac_k
_exptl_oxdiff_crystal_face_indexfrac_l
_exptl_oxdiff_crystal_face_x
_exptl_oxdiff_crystal_face_y
_exptl_oxdiff_crystal_face_z
-14.0001 6.0000 2.0000 -0.0222 -0.9008 -0.4350
14.0001 -6.0000 -2.0000 0.0222 0.9008 0.4350
-0.9999 -3.0000 -6.0000 -0.0242 -0.1088 0.9881
0.9999 3.0000 6.0000 0.0242 0.1088 -0.9881
4.9999 15.0001 -1.0000 0.9952 -0.0442 -0.0157
-4.9999 -15.0001 0.0000 -0.9670 0.0252 0.1746
3.0001 2.0000 -6.0000 0.3495 0.0182 0.9368
-15.0000 4.9999 -0.0000 -0.0450 -0.9758 -0.1076
